data_2101251
loop_
_publ_author_name
'Schultz, A. J.'
'Carlin, R. L.'

_publ_section_title
;
 Single-crystal pulsed neutron diffraction structure of the
 antiferromagnet K~2~[FeCl~5~(H~2~O)] with and without applied pressure
;
_journal_issue 1
_journal_name_full 'Acta Crystallographica Section B'
_journal_page_first 43
_journal_page_last 47
_journal_paper_doi 10.1107/S0108768194008438
_journal_volume 51
_journal_year 1995
_chemical_formula_moiety 'K2,Cl5 Fe1 H2 O1'
_chemical_formula_sum 'Cl5 Fe H2 K2 O'
_space_group_IT_number 62
_space_group_name_Hall '-P 2ac 2n'
_space_group_name_H-M_alt 'P n m a'
_symmetry_cell_setting orthorhombic
_symmetry_space_group_name_Hall '-P 2ac 2n'
_symmetry_space_group_name_H-M 'P n m a'
_cell_angle_alpha 90
_cell_angle_beta 90
_cell_angle_gamma 90
_cell_formula_units_Z 4
_cell_length_a 13.391(4)
_cell_length_b 9.648(2)
_cell_length_c 6.942(2)
_cell_volume 896.9(4)
_diffrn_radiation_probe neutron
_diffrn_radiation_type neutron
_diffrn_radiation_wavelength 0.64
_exptl_absorpt_coefficient_mu 0.64
_cod_data_source_file cr0474.cif
_cod_original_formula_sum 'Cl5 Fe1 H2 K2 O1'
_cod_database_code 2101251

loop_
_space_group_symop_id
_space_group_symop_operation_xyz
1 x,y,z
2 -x+1/2,-y,z+1/2
3 x+1/2,-y+1/2,-z+1/2
4 -x,y+1/2,-z
5 -x,-y,-z
6 x+1/2,y,-z+1/2
7 -x+1/2,y+1/2,z+1/2
8 x,-y+1/2,z

loop_
_atom_site_label
_atom_site_fract_x
_atom_site_fract_y
_atom_site_fract_z
_atom_site_U_iso_or_equiv
K .3544(2) .0025(2) .8517(3) .0080(4)
Fe .11500(10) .25 .8057(2) .0050(2)
Cl(1) .22020(10) .25 1.0785(2) 0.0071(3)
Cl(2) .25270(10) .25 .6021(2) .0061(2)
Cl(3) .00570(10) .25 .5320(2) .0071(3)
Cl(4) .10489(7) .00392(7) .81450(10) .0072(2)
O -.0081(2) .25 .9857(3) .0094(5)
H -.0356(3) .3311(3) 1.0452(6) .0282(9)

loop_
_geom_angle_atom_site_label_1
_geom_angle_atom_site_label_2
_geom_angle_atom_site_label_3
_geom_angle
O Fe Cl(1) 89.50(10)
O Fe Cl(2) 179.70(10)
O Fe Cl(3) 89.60(10)
O Fe Cl(4) 86.52(4)
O Fe Cl(4)* 86.52(4)
Cl(1) Fe Cl(2) 90.80(7)
Cl(1) Fe Cl(3) 179.07(8)
Cl(1) Fe Cl(4) 90.75(4)
Cl(1) Fe Cl(4)* 90.75(4)
Cl(2) Fe Cl(3) 90.13(7)
Cl(2) Fe Cl(4) 93.48(4)
Cl(2) Fe Cl(4)* 93.48(4)
Cl(3) Fe Cl(4) 89.19(4)
Cl(3) Fe Cl(4)* 89.19(4)
Cl(4) Fe Cl(4) 172.86(7)

loop_
_geom_bond_atom_site_label_1
_geom_bond_atom_site_label_2
_geom_bond_distance
Fe O 2.068(3)
Fe Cl(1) 2.361(2)
Fe Cl(2) 2.323(2)
Fe Cl(3) 2.398(2)
Fe Cl(4) 2.3790(10)
Fe Cl(4)* 2.3790(10)
